data_4110380
loop_
_publ_author_name
'Anna F. A. Peacock'
'Abraha Habtemariam'
'Rafael Fern\'andez'
'Victoria Walland'
'Francesca P. A. Fabbiani'
'Simon Parsons'
'Rhona E. Aird'
'Duncan I. Jodrell'
'Peter J. Sadler'

_publ_contact_author_email S.Parsons@ed.ac.uk
_publ_contact_author_name 'Simon Parsons'
_publ_section_title
;
 Tuning the Reactivity of Osmium(II) and Ruthenium(II) Arene Complexes
 under Physiological Conditions
;
_journal_name_full 'Journal of the American Chemical Society'
_journal_page_first 1739
_journal_page_last 1748
_journal_paper_doi 10.1021/ja055886r
_journal_volume 128
_journal_year 2006
_chemical_absolute_configuration unk
_chemical_compound_source
;
?
;
_chemical_formula_moiety ' C76 H76 B2 Cl2 N4 Ru2 '
_chemical_formula_sum 'C76 H76 B2 Cl2 N4 Ru2'
_chemical_formula_weight 1340.13
_chemical_name_systematic
; 
? 
;
_space_group_IT_number 9
_symmetry_cell_setting monoclinic
_symmetry_space_group_name_Hall 'C -2yc'
_symmetry_space_group_name_H-M 'C 1 c 1'
_atom_sites_solution_hydrogens geom
_atom_sites_solution_primary direct
_audit_creation_date 04-11-04
_audit_creation_method CRYSTALS_ver_12.20
_cell_angle_alpha 90
_cell_angle_beta 93.609(2)
_cell_angle_gamma 90
_cell_formula_units_Z 2
_cell_length_a 8.8984(3)
_cell_length_b 17.4254(6)
_cell_length_c 19.9718(5)
_cell_measurement_reflns_used 0
_cell_measurement_temperature 150
_cell_measurement_theta_max 0
_cell_measurement_theta_min 0
_cell_volume 3090.65(17)
_computing_cell_refinement
; 
 SAINT (Siemens ,1995) 
;
_computing_data_collection
; 
 SMART (Siemens, 1993) 
;
_computing_data_reduction
; 
 SAINT (Siemens ,1995) 
;
_computing_molecular_graphics
; 
 CAMERON (Watkin et al 1996) 
;
_computing_publication_material
; 
 CRYSTALS (Watkin et al 2003) 
;
_computing_structure_refinement
; 
 CRYSTALS (Watkin et al 2003) 
;
_computing_structure_solution
; 
 SIR92 (Altomare et al, 1994) 
;
_diffrn_ambient_temperature 150
_diffrn_measured_fraction_theta_full 0.998
_diffrn_measured_fraction_theta_max 0.929
_diffrn_measurement_device_type
; 
Bruker SMART 
;
_diffrn_measurement_method \w/2\q
_diffrn_radiation_monochromator graphite
_diffrn_radiation_type 'Mo K\a'
_diffrn_radiation_wavelength 0.71073
_diffrn_reflns_av_R_equivalents 0.03
_diffrn_reflns_limit_h_max 11
_diffrn_reflns_limit_h_min -11
_diffrn_reflns_limit_k_max 22
_diffrn_reflns_limit_k_min -18
_diffrn_reflns_limit_l_max 26
_diffrn_reflns_limit_l_min -26
_diffrn_reflns_number 10659
_diffrn_reflns_theta_full 27.119
_diffrn_reflns_theta_max 28.851
_diffrn_reflns_theta_min 2.043
_diffrn_standards_decay_% 0.00
_diffrn_standards_interval_count 0
_diffrn_standards_interval_time 0
_diffrn_standards_number 0
_exptl_absorpt_coefficient_mu 0.624
_exptl_absorpt_correction_T_max 0.90
_exptl_absorpt_correction_T_min 0.87
_exptl_absorpt_correction_type none
_exptl_crystal_colour ' yellow '
_exptl_crystal_density_diffrn 1.440
_exptl_crystal_description ' block '
_exptl_crystal_F_000 1384
_exptl_crystal_size_max 0.38
_exptl_crystal_size_mid 0.23
_exptl_crystal_size_min 0.16
_refine_diff_density_max 1.21
_refine_diff_density_min -0.84
_refine_ls_extinction_method none
_refine_ls_goodness_of_fit_ref 0.9846
_refine_ls_hydrogen_treatment mixed
_refine_ls_matrix_type full
_refine_ls_number_parameters 388
_refine_ls_number_reflns 6383
_refine_ls_number_restraints 2
_refine_ls_R_factor_all 0.0419
_refine_ls_R_factor_gt 0.0384
_refine_ls_shift/su_max 0.000148
_refine_ls_structure_factor_coef Fsqd
_refine_ls_weighting_details
;
 p=P(6)*max(Fo^2^,0) + (1-P(6))Fc^2^ 
 Method = SHELXL 97 (Sheldrick, 1997) 
 W = 1. / [sigma^2^(F*)+(P(1)p)^2^+P(2)p+P(4)+P(5)Sin(theta) ] 
 P(i) are: 
 0.338E-01 0.00 0.00 0.00 0.00 0.333 
;
_refine_ls_weighting_scheme calc
_refine_ls_wR_factor_all 0.0912
_refine_ls_wR_factor_gt 0.0899
_refine_ls_wR_factor_ref 0.0912
_reflns_limit_h_max 11
_reflns_limit_h_min -11
_reflns_limit_k_max 22
_reflns_limit_k_min 0
_reflns_limit_l_max 26
_reflns_limit_l_min -26
_reflns_number_gt 5855
_reflns_number_total 6402
_reflns_threshold_expression I>2.00u(I)
_cod_data_source_file ja055886rsi20051206_094833.cif
_cod_data_source_block CRYSTALS_cif
_cod_original_sg_symbol_H-M 'C 1 c 1 '
_cod_original_formula_sum ' C76 H76 B2 Cl2 N4 Ru2 '
_cod_database_code 4110380

loop_
_symmetry_equiv_pos_as_xyz
x,y,z
x+1/2,y+1/2,z
x,-y,z+1/2
x+1/2,-y+1/2,z+1/2

loop_
_atom_site_label
_atom_site_type_symbol
_atom_site_fract_x
_atom_site_fract_y
_atom_site_fract_z
_atom_site_U_iso_or_equiv
_atom_site_occupancy
_atom_site_adp_type
Ru1 Ru 0.52376(7) 0.058831(15) 0.11850(3) 0.0175 1.0000 Uani
Cl2 Cl 0.75326(12) 0.01630(6) 0.07340(6) 0.0287 1.0000 Uani
C4 C 0.4584(5) -0.0596(2) 0.1385(2) 0.0286 1.0000 Uani
C42 C 0.5214(5) -0.0264(3) 0.1989(2) 0.0324 1.0000 Uani
C44 C 0.2834(4) 0.0460(2) 0.1246(2) 0.0261 1.0000 Uani
C43 C 0.3429(5) 0.0797(3) 0.1839(2) 0.0304 1.0000 Uani
N8 N 0.6474(4) 0.1585(2) 0.14574(17) 0.0254 1.0000 Uani
C45 C 0.6170(5) 0.2218(3) 0.0970(2) 0.0325 1.0000 Uani
C41 C 0.6069(5) 0.1879(2) 0.0279(2) 0.0262 1.0000 Uani
C11 C 0.1511(5) -0.1243(3) -0.0836(2) 0.0325 1.0000 Uani
C13 C 0.2845(5) -0.1534(3) -0.0531(2) 0.0317 1.0000 Uani
C14 C 0.3453(5) -0.1210(3) 0.0052(2) 0.0297 1.0000 Uani
C15 C 0.2731(5) -0.0606(2) 0.0365(2) 0.0232 1.0000 Uani
C16 C 0.0779(6) -0.0651(3) -0.0534(3) 0.0403 1.0000 Uani
C17 C 0.1364(5) -0.0344(3) 0.0073(3) 0.0344 1.0000 Uani
C18 C 0.8551(5) 0.4335(2) 0.36076(19) 0.0231 1.0000 Uani
C19 C 0.8951(4) 0.3573(2) 0.34941(18) 0.0189 1.0000 Uani
C21 C 0.6205(4) 0.3144(2) 0.28721(19) 0.0204 1.0000 Uani
C22 C 0.4833(5) 0.2759(2) 0.2908(2) 0.0253 1.0000 Uani
C25 C 0.6288(5) 0.3697(2) 0.2361(2) 0.0254 1.0000 Uani
C26 C 1.0500(4) 0.3408(2) 0.35803(18) 0.0221 1.0000 Uani
C27 C 0.9570(4) 0.0879(2) 0.2310(2) 0.0238 1.0000 Uani
C28 C 0.8548(5) 0.0765(2) 0.2804(2) 0.0229 1.0000 Uani
C29 C 0.7957(4) 0.1384(2) 0.31308(19) 0.0202 1.0000 Uani
C30 C 0.9935(5) 0.1627(3) 0.2145(2) 0.0221 1.0000 Uani
C31 C 0.9341(4) 0.2243(2) 0.24798(19) 0.0200 1.0000 Uani
C33 C 0.5756(5) 0.3090(3) 0.5107(2) 0.0294 1.0000 Uani
C34 C 0.6485(5) 0.2536(3) 0.5505(2) 0.0308 1.0000 Uani
C35 C 0.7533(5) 0.2072(2) 0.5225(2) 0.0278 1.0000 Uani
C36 C 0.7877(5) 0.2175(2) 0.45614(19) 0.0230 1.0000 Uani
C37 C 0.7153(4) 0.2724(2) 0.41422(19) 0.0177 1.0000 Uani
C38 C 0.6085(4) 0.3180(2) 0.44364(19) 0.0228 1.0000 Uani
C40 C 0.5053(6) 0.3855(3) 0.1919(2) 0.0335 1.0000 Uani
N2 N 0.4970(4) 0.12343(19) 0.02760(16) 0.0218 1.0000 Uani
C3 C 1.1122(5) 0.4708(3) 0.3892(2) 0.0262 1.0000 Uani
B4 B 0.7670(5) 0.2899(2) 0.3377(2) 0.0168 1.0000 Uani
C5 C 0.3377(4) -0.0258(2) 0.1000(2) 0.0235 1.0000 Uani
C6 C 0.3709(5) 0.3479(3) 0.1968(2) 0.0340 1.0000 Uani
C7 C 1.1574(5) 0.3960(3) 0.3769(2) 0.0264 1.0000 Uani
C8 C 0.3600(5) 0.2921(3) 0.2469(2) 0.0357 1.0000 Uani
C9 C 0.8348(4) 0.2145(2) 0.30020(19) 0.0171 1.0000 Uani
C10 C 0.4645(5) 0.0417(3) 0.2212(2) 0.0328 1.0000 Uani
C12 C 0.9620(5) 0.4896(2) 0.3807(2) 0.0268 1.0000 Uani
H41 H 0.5012 -0.1096 0.1225 0.0342 1.0000 Uiso
H421 H 0.6062 -0.0525 0.2255 0.0370 1.0000 Uiso
H441 H 0.2011 0.0732 0.0982 0.0323 1.0000 Uiso
H431 H 0.2997 0.1295 0.1999 0.0365 1.0000 Uiso
H451 H 0.6973 0.2616 0.1015 0.0380 1.0000 Uiso
H452 H 0.5170 0.2470 0.1062 0.0380 1.0000 Uiso
H411 H 0.7082 0.1672 0.0171 0.0321 1.0000 Uiso
H412 H 0.5736 0.2270 -0.0064 0.0321 1.0000 Uiso
H111 H 0.1107 -0.1463 -0.1280 0.0385 1.0000 Uiso
H131 H 0.3349 -0.1982 -0.0746 0.0383 1.0000 Uiso
H141 H 0.4433 -0.1407 0.0257 0.0352 1.0000 Uiso
H161 H -0.0204 -0.0445 -0.0743 0.0498 1.0000 Uiso
H171 H 0.0798 0.0069 0.0309 0.0415 1.0000 Uiso
H181 H 0.7467 0.4489 0.3546 0.0281 1.0000 Uiso
H221 H 0.4762 0.2343 0.3252 0.0320 1.0000 Uiso
H251 H 0.7273 0.3979 0.2313 0.0300 1.0000 Uiso
H261 H 1.0847 0.2862 0.3506 0.0268 1.0000 Uiso
H271 H 1.0013 0.0431 0.2083 0.0282 1.0000 Uiso
H281 H 0.8238 0.0228 0.2917 0.0276 1.0000 Uiso
H291 H 0.7199 0.1286 0.3477 0.0238 1.0000 Uiso
H301 H 1.0662 0.1718 0.1782 0.0288 1.0000 Uiso
H311 H 0.9612 0.2776 0.2342 0.0253 1.0000 Uiso
H331 H 0.4955 0.3424 0.5305 0.0349 1.0000 Uiso
H341 H 0.6250 0.2473 0.5987 0.0368 1.0000 Uiso
H351 H 0.8051 0.1658 0.5505 0.0330 1.0000 Uiso
H361 H 0.8670 0.1837 0.4376 0.0281 1.0000 Uiso
H381 H 0.5540 0.3592 0.4159 0.0277 1.0000 Uiso
H401 H 0.5146 0.4256 0.1554 0.0411 1.0000 Uiso
H31 H 1.1896 0.5104 0.4044 0.0298 1.0000 Uiso
H61 H 0.2822 0.3615 0.1656 0.0382 1.0000 Uiso
H71 H 1.2679 0.3826 0.3809 0.0338 1.0000 Uiso
H81 H 0.2620 0.2648 0.2515 0.0451 1.0000 Uiso
H101 H 0.5105 0.0655 0.2639 0.0389 1.0000 Uiso
H121 H 0.9276 0.5441 0.3887 0.0348 1.0000 Uiso
H12 H 0.7475 0.1495 0.1431 0.0500 1.0000 Uiso
H16 H 0.4939 0.0998 -0.0103 0.0500 1.0000 Uiso
H17 H 0.4100 0.1405 0.0188 0.0500 1.0000 Uiso
H40 H 0.6468 0.1693 0.1877 0.0500 1.0000 Uiso

loop_
_atom_site_aniso_label
_atom_site_aniso_U_11
_atom_site_aniso_U_22
_atom_site_aniso_U_33
_atom_site_aniso_U_23
_atom_site_aniso_U_13
_atom_site_aniso_U_12
Ru1 0.01608(12) 0.02060(13) 0.01541(12) -0.00004(16) -0.00127(8) 0.00196(16)
Cl2 0.0239(5) 0.0338(6) 0.0286(5) 0.0007(4) 0.0036(4) 0.0091(4)
C4 0.027(2) 0.028(2) 0.030(2) 0.0086(18) -0.0038(17) -0.0052(18)
C42 0.033(2) 0.041(3) 0.022(2) 0.0137(19) -0.0052(18) -0.005(2)
C44 0.0151(18) 0.036(2) 0.028(2) -0.0015(18) 0.0053(16) -0.0022(16)
C43 0.024(2) 0.043(3) 0.025(2) -0.0055(18) 0.0070(17) -0.0040(18)
N8 0.0271(19) 0.0281(19) 0.0203(16) -0.0044(14) -0.0036(14) -0.0033(14)
C45 0.041(3) 0.028(2) 0.027(2) -0.0014(17) -0.0052(19) -0.0043(19)
C41 0.031(2) 0.025(2) 0.023(2) 0.0026(16) -0.0011(17) -0.0029(17)
C11 0.030(2) 0.029(2) 0.037(3) -0.0036(19) -0.0033(19) -0.0105(18)
C13 0.035(2) 0.026(2) 0.034(2) -0.0011(18) 0.0049(19) -0.0048(19)
C14 0.028(2) 0.031(2) 0.030(2) 0.0032(18) 0.0025(17) 0.0010(18)
C15 0.0213(19) 0.0212(19) 0.027(2) 0.0057(16) -0.0011(15) -0.0073(16)
C16 0.031(3) 0.035(3) 0.052(3) -0.003(2) -0.019(2) -0.004(2)
C17 0.031(2) 0.027(2) 0.044(3) -0.006(2) -0.011(2) 0.0009(18)
C18 0.026(2) 0.025(2) 0.0179(18) 0.0007(15) 0.0005(15) -0.0010(16)
C19 0.0211(19) 0.0213(19) 0.0142(17) -0.0005(14) 0.0010(14) -0.0022(15)
C21 0.0221(19) 0.0193(19) 0.0195(18) -0.0020(15) -0.0007(15) 0.0044(15)
C22 0.022(2) 0.031(2) 0.0221(19) -0.0028(16) 0.0000(16) 0.0007(17)
C25 0.031(2) 0.021(2) 0.023(2) -0.0027(16) -0.0051(16) 0.0003(17)
C26 0.028(2) 0.022(2) 0.0161(18) -0.0021(15) 0.0027(15) -0.0049(16)
C27 0.024(2) 0.0234(19) 0.024(2) -0.0070(16) -0.0035(16) 0.0017(16)
C28 0.027(2) 0.0172(19) 0.024(2) -0.0013(15) -0.0039(16) -0.0002(15)
C29 0.0180(18) 0.0209(19) 0.0212(19) 0.0011(15) -0.0022(15) -0.0029(15)
C30 0.0178(19) 0.030(2) 0.019(2) -0.0011(17) 0.0027(15) 0.0016(17)
C31 0.0204(19) 0.0209(19) 0.0185(19) 0.0006(15) -0.0003(15) -0.0027(16)
C33 0.029(2) 0.033(3) 0.027(2) -0.014(2) 0.0100(18) -0.007(2)
C34 0.043(3) 0.031(2) 0.0187(19) -0.0054(17) 0.0066(18) -0.013(2)
C35 0.038(2) 0.026(2) 0.019(2) 0.0046(16) -0.0038(17) -0.0051(18)
C36 0.025(2) 0.026(2) 0.0185(19) -0.0026(15) 0.0003(15) 0.0000(16)
C37 0.0159(19) 0.021(2) 0.016(2) 0.0000(15) 0.0000(15) -0.0078(15)
C38 0.022(2) 0.024(2) 0.0227(19) -0.0039(16) 0.0012(15) -0.0042(16)
C40 0.052(3) 0.024(2) 0.023(2) -0.0050(17) -0.011(2) 0.014(2)
N2 0.0227(17) 0.0260(17) 0.0162(15) -0.0014(13) -0.0036(12) -0.0003(14)
C3 0.033(2) 0.027(2) 0.0190(19) -0.0003(17) -0.0003(17) -0.0134(18)
B4 0.016(2) 0.019(2) 0.0148(19) 0.0009(15) -0.0002(15) -0.0015(16)
C5 0.020(2) 0.025(2) 0.026(2) 0.0038(17) 0.0005(16) -0.0040(16)
C6 0.031(2) 0.042(3) 0.027(2) -0.0146(19) -0.0144(18) 0.021(2)
C7 0.024(2) 0.032(2) 0.023(2) 0.0026(17) 0.0006(16) -0.0052(17)
C8 0.023(2) 0.054(3) 0.030(2) -0.020(2) -0.0035(17) 0.004(2)
C9 0.0136(18) 0.022(2) 0.0154(19) 0.0020(16) -0.0041(15) 0.0007(15)
C10 0.028(2) 0.051(3) 0.020(2) 0.0006(19) 0.0035(17) -0.006(2)
C12 0.043(3) 0.0171(19) 0.0208(19) 0.0003(16) 0.0055(17) -0.0042(17)

loop_
_atom_type_symbol
_atom_type_scat_dispersion_real
_atom_type_scat_dispersion_imag
_atom_type_scat_Cromer_Mann_a1
_atom_type_scat_Cromer_Mann_b1
_atom_type_scat_Cromer_Mann_a2
_atom_type_scat_Cromer_Mann_b2
_atom_type_scat_Cromer_Mann_a3
_atom_type_scat_Cromer_Mann_b3
_atom_type_scat_Cromer_Mann_a4
_atom_type_scat_Cromer_Mann_b4
_atom_type_scat_Cromer_Mann_c
_atom_type_scat_source
'C   ' 0.0033 0.0016 2.3100 20.8439 1.0200 10.2075 1.5886 0.5687 0.8650 51.6512 0.2156 International_Tables_Vol_IV_Table_2.2B
'H   ' 0.0000 0.0000 0.4930 10.5109 0.3229 26.1257 0.1402 3.1424 0.0408 57.7998 0.0030 International_Tables_Vol_IV_Table_2.2B
'B   ' 0.0013 0.0007 2.0545 23.2185 1.3326 1.0210 1.0979 60.3498 0.7068 0.1403 -0.1932 International_Tables_Vol_IV_Table_2.2B
'N   ' 0.0061 0.0033 12.2126 0.0057 3.1322 9.8933 2.0125 28.9975 1.1663 0.5826 -11.5290 International_Tables_Vol_IV_Table_2.2B
'Cl  ' 0.1484 0.1585 11.4604 0.0104 7.1964 1.1662 6.2556 18.5194 1.6455 47.7784 -9.5574 International_Tables_Vol_IV_Table_2.2B
'Ru  ' -1.2594 0.8363 19.2674 0.8085 12.9182 8.4347 4.8634 24.7997 1.5676 94.2928 5.3787 International_Tables_Vol_IV_Table_2.2B

loop_
_geom_angle_atom_site_label_1
_geom_angle_atom_site_label_2
_geom_angle_atom_site_label_3
_geom_angle
_geom_angle_publ_flag
Cl2 Ru1 C4 91.12(13) yes
Cl2 Ru1 C42 96.52(13) yes
C4 Ru1 C42 37.90(17) yes
Cl2 Ru1 C44 149.01(12) yes
C4 Ru1 C44 67.48(16) yes
C42 Ru1 C44 80.43(17) yes
Cl2 Ru1 C43 163.71(13) yes
C4 Ru1 C43 80.34(18) yes
C42 Ru1 C43 68.25(19) yes
C44 Ru1 C43 37.67(16) yes
Cl2 Ru1 N8 84.76(10) yes
C4 Ru1 N8 150.46(15) yes
C42 Ru1 N8 113.47(16) yes
C44 Ru1 N8 124.94(15) yes
C43 Ru1 N8 95.82(16) yes
Cl2 Ru1 N2 84.01(9) yes
C4 Ru1 N2 129.47(14) yes
C42 Ru1 N2 167.27(15) yes
C44 Ru1 N2 92.54(15) yes
C43 Ru1 N2 112.14(16) yes
Cl2 Ru1 C5 111.95(11) yes
C4 Ru1 C5 37.22(15) yes
C42 Ru1 C5 68.41(15) yes
C44 Ru1 C5 38.20(16) yes
C43 Ru1 C5 68.86(16) yes
Cl2 Ru1 C10 125.12(13) yes
C4 Ru1 C10 67.33(18) yes
C42 Ru1 C10 36.78(19) yes
C44 Ru1 C10 68.46(17) yes
C43 Ru1 C10 38.67(18) yes
N8 Ru1 N2 79.26(13) yes
N8 Ru1 C5 163.13(14) yes
N2 Ru1 C5 99.53(14) yes
N8 Ru1 C10 91.31(16) yes
N2 Ru1 C10 148.72(16) yes
C5 Ru1 C10 81.03(16) yes
Ru1 C4 C42 71.0(3) yes
Ru1 C4 C5 73.0(2) yes
C42 C4 C5 122.6(4) yes
Ru1 C4 H41 130.153 no
C42 C4 H41 118.938 no
C5 C4 H41 118.468 no
Ru1 C42 C4 71.1(2) yes
Ru1 C42 C10 70.9(3) yes
C4 C42 C10 119.5(4) yes
Ru1 C42 H421 130.861 no
C4 C42 H421 120.477 no
C10 C42 H421 119.990 no
Ru1 C44 C43 71.4(2) yes
Ru1 C44 C5 73.5(2) yes
C43 C44 C5 122.5(4) yes
Ru1 C44 H441 128.295 no
C43 C44 H441 118.435 no
C5 C44 H441 119.055 no
Ru1 C43 C44 71.0(2) yes
Ru1 C43 C10 70.8(2) yes
C44 C43 C10 118.7(4) yes
Ru1 C43 H431 130.389 no
C44 C43 H431 119.889 no
C10 C43 H431 121.451 no
Ru1 N8 C45 111.9(2) yes
Ru1 N8 H12 109.887 no
C45 N8 H12 103.248 no
Ru1 N8 H40 113.409 no
C45 N8 H40 117.654 no
H12 N8 H40 99.201 no
N8 C45 C41 108.0(3) yes
N8 C45 H451 111.005 no
C41 C45 H451 111.069 no
N8 C45 H452 109.015 no
C41 C45 H452 109.522 no
H451 C45 H452 108.236 no
C45 C41 N2 107.6(3) yes
C45 C41 H411 109.679 no
N2 C41 H411 108.979 no
C45 C41 H412 111.258 no
N2 C41 H412 110.182 no
H411 C41 H412 109.059 no
C13 C11 C16 119.5(4) yes
C13 C11 H111 119.492 no
C16 C11 H111 120.956 no
C11 C13 C14 120.0(4) yes
C11 C13 H131 118.905 no
C14 C13 H131 121.130 no
C13 C14 C15 121.3(4) yes
C13 C14 H141 119.404 no
C15 C14 H141 119.297 no
C14 C15 C17 118.3(4) yes
C14 C15 C5 121.5(4) yes
C17 C15 C5 120.1(4) yes
C11 C16 C17 120.4(4) yes
C11 C16 H161 120.363 no
C17 C16 H161 119.203 no
C16 C17 C15 120.3(4) yes
C16 C17 H171 120.525 no
C15 C17 H171 119.152 no
C19 C18 C12 122.2(4) yes
C19 C18 H181 119.258 no
C12 C18 H181 118.565 no
C18 C19 C26 115.6(3) yes
C18 C19 B4 121.4(3) yes
C26 C19 B4 122.5(3) yes
C22 C21 C25 116.8(4) yes
C22 C21 B4 120.2(3) yes
C25 C21 B4 122.9(3) yes
C21 C22 C8 121.9(4) yes
C21 C22 H221 118.281 no
C8 C22 H221 119.762 no
C21 C25 C40 121.3(4) yes
C21 C25 H251 118.934 no
C40 C25 H251 119.772 no
C19 C26 C7 122.9(4) yes
C19 C26 H261 118.579 no
C7 C26 H261 118.525 no
C28 C27 C30 118.3(4) yes
C28 C27 H271 120.219 no
C30 C27 H271 121.448 no
C27 C28 C29 120.4(4) yes
C27 C28 H281 119.458 no
C29 C28 H281 120.165 no
C28 C29 C9 123.1(4) yes
C28 C29 H291 118.718 no
C9 C29 H291 118.140 no
C27 C30 C31 120.6(4) yes
C27 C30 H301 119.066 no
C31 C30 H301 120.289 no
C30 C31 C9 122.4(4) yes
C30 C31 H311 118.679 no
C9 C31 H311 118.930 no
C34 C33 C38 120.6(4) yes
C34 C33 H331 119.265 no
C38 C33 H331 120.111 no
C33 C34 C35 118.8(4) yes
C33 C34 H341 120.545 no
C35 C34 H341 120.685 no
C34 C35 C36 120.3(4) yes
C34 C35 H351 119.626 no
C36 C35 H351 120.027 no
C35 C36 C37 122.4(4) yes
C35 C36 H361 118.504 no
C37 C36 H361 119.053 no
C36 C37 C38 115.9(3) yes
C36 C37 B4 122.3(3) yes
C38 C37 B4 121.4(4) yes
C33 C38 C37 121.9(4) yes
C33 C38 H381 118.874 no
C37 C38 H381 119.234 no
C25 C40 C6 121.0(4) yes
C25 C40 H401 119.559 no
C6 C40 H401 119.400 no
C41 N2 Ru1 110.8(2) yes
C41 N2 H16 110.453 no
Ru1 N2 H16 119.432 no
C41 N2 H17 109.282 no
Ru1 N2 H17 114.739 no
H16 N2 H17 90.373 no
C7 C3 C12 119.4(4) yes
C7 C3 H31 119.632 no
C12 C3 H31 120.983 no
C21 B4 C37 110.9(3) yes
C21 B4 C19 114.6(3) yes
C37 B4 C19 103.3(3) yes
C21 B4 C9 103.1(3) yes
C37 B4 C9 113.9(3) yes
C19 B4 C9 111.4(3) yes
Ru1 C5 C15 130.8(3) yes
Ru1 C5 C44 68.3(2) yes
C15 C5 C44 121.7(4) yes
Ru1 C5 C4 69.8(2) yes
C15 C5 C4 122.3(4) yes
C44 C5 C4 116.0(4) yes
C40 C6 C8 118.8(4) yes
C40 C6 H61 119.876 no
C8 C6 H61 121.266 no
C26 C7 C3 119.6(4) yes
C26 C7 H71 120.682 no
C3 C7 H71 119.698 no
C6 C8 C22 120.1(4) yes
C6 C8 H81 119.619 no
C22 C8 H81 120.248 no
B4 C9 C31 120.1(3) yes
B4 C9 C29 124.8(4) yes
C31 C9 C29 115.0(4) yes
Ru1 C10 C43 70.5(2) yes
Ru1 C10 C42 72.3(3) yes
C43 C10 C42 120.7(4) yes
Ru1 C10 H101 129.213 no
C43 C10 H101 120.078 no
C42 C10 H101 119.205 no
C18 C12 C3 120.3(4) yes
C18 C12 H121 119.401 no
C3 C12 H121 120.252 no

loop_
_geom_bond_atom_site_label_1
_geom_bond_atom_site_label_2
_geom_bond_distance
_geom_bond_publ_flag
Ru1 Cl2 2.4005(10) yes
Ru1 C4 2.189(4) yes
Ru1 C42 2.188(4) yes
Ru1 C44 2.161(4) yes
Ru1 C43 2.167(4) yes
Ru1 N8 2.108(3) yes
Ru1 N2 2.137(3) yes
Ru1 C5 2.230(4) yes
Ru1 C10 2.170(4) yes
C4 C42 1.421(6) yes
C4 C5 1.411(6) yes
C4 H41 1.011 no
C42 C10 1.375(7) yes
C42 H421 1.004 no
C44 C43 1.397(6) yes
C44 C5 1.439(6) yes
C44 H441 0.995 no
C43 C10 1.436(7) yes
C43 H431 1.008 no
N8 C45 1.485(6) yes
N8 H12 0.909 no
N8 H40 0.858 no
C45 C41 1.498(6) yes
C45 H451 0.996 no
C45 H452 1.019 no
C41 N2 1.489(5) yes
C41 H411 1.007 no
C41 H412 0.998 no
C11 C13 1.395(7) yes
C11 C16 1.380(7) yes
C11 H111 1.010 no
C13 C14 1.375(6) yes
C13 H131 1.008 no
C14 C15 1.399(6) yes
C14 H141 1.000 no
C15 C17 1.392(6) yes
C15 C5 1.489(6) yes
C16 C17 1.397(7) yes
C16 H161 1.010 no
C17 H171 1.011 no
C18 C19 1.397(5) yes
C18 C12 1.405(6) yes
C18 H181 1.001 no
C19 C26 1.408(5) yes
C19 B4 1.643(6) yes
C21 C22 1.398(6) yes
C21 C25 1.409(6) yes
C21 B4 1.653(5) yes
C22 C8 1.389(6) yes
C22 H221 1.005 no
C25 C40 1.394(6) yes
C25 H251 1.015 no
C26 C7 1.392(6) yes
C26 H261 1.014 no
C27 C28 1.397(6) yes
C27 C30 1.388(6) yes
C27 H271 0.997 no
C28 C29 1.383(5) yes
C28 H281 1.004 no
C29 C9 1.398(6) yes
C29 H291 1.010 no
C30 C31 1.386(6) yes
C30 H301 1.013 no
C31 C9 1.419(6) yes
C31 H311 1.003 no
C33 C34 1.385(7) yes
C33 C38 1.398(6) yes
C33 H331 1.020 no
C34 C35 1.378(6) yes
C34 H341 1.005 no
C35 C36 1.391(6) yes
C35 H351 1.006 no
C36 C37 1.402(6) yes
C36 H361 1.007 no
C37 C38 1.396(6) yes
C37 B4 1.653(6) yes
C38 H381 1.012 no
C40 C6 1.372(7) yes
C40 H401 1.016 no
N2 H16 0.861 no
N2 H17 0.838 no
C3 C7 1.391(6) yes
C3 C12 1.376(6) yes
C3 H31 1.008 no
B4 C9 1.646(6) yes
C6 C8 1.404(8) yes
C6 H61 1.003 no
C7 H71 1.009 no
C8 H81 1.002 no
C10 H101 1.011 no
C12 H121 1.013 no
